data_4115192
loop_
_publ_author_name
'Hiroyasu Sugiyama'
'Ghazar Aharonian'
'Sandro Gambarotta'
'Glenn P. A. Yap'
'Peter H. M. Budzelaar'

_publ_section_title
;
 Participation of the \a,\a'-Diiminopyridine Ligand System in Reduction of
 the Metal Center during Alkylation
;
_journal_name_full 'Journal of the American Chemical Society'
_journal_page_first 12268
_journal_page_last 12274
_journal_paper_doi 10.1021/ja020485m
_journal_volume 124
_journal_year 2002
_chemical_formula_sum 'C101 H122 Cr2 N6'
_chemical_formula_weight 1524.05
_chemical_name_systematic
; 
 ? 
;
_space_group_IT_number 15
_symmetry_cell_setting monoclinic
_symmetry_space_group_name_Hall '-C 2yc'
_symmetry_space_group_name_H-M 'C 1 2/c 1'
_atom_sites_solution_hydrogens geom
_atom_sites_solution_primary direct
_atom_sites_solution_secondary difmap
_audit_creation_method SHELXL-97
_cell_angle_alpha 90.00
_cell_angle_beta 111.4240(10)
_cell_angle_gamma 90.00
_cell_formula_units_Z 4
_cell_length_a 23.5634(10)
_cell_length_b 18.8452(7)
_cell_length_c 21.9494(8)
_cell_measurement_reflns_used 'reflections from 60 data frames'
_cell_measurement_temperature 203(2)
_cell_measurement_theta_max 22.00
_cell_measurement_theta_min 1.47
_cell_volume 9073.3(6)
_computing_cell_refinement 'Bruker SMART'
_computing_data_collection 'Bruker SMART'
_computing_data_reduction 'Bruker SAINT'
_computing_molecular_graphics 'Bruker SHELXTL'
_computing_publication_material 'Bruker SHELXTL'
_computing_structure_refinement 'SHELXL-97 (Sheldrick, 1997)'
_computing_structure_solution 'SHELXS-97 (Sheldrick, 1990)'
_diffrn_ambient_temperature 203(2)
_diffrn_measured_fraction_theta_full 0.882
_diffrn_measured_fraction_theta_max 0.882
_diffrn_measurement_device_type 'CCD area detector'
_diffrn_measurement_method 'phi and omega scans'
_diffrn_radiation_monochromator graphite
_diffrn_radiation_source 'fine-focus sealed tube'
_diffrn_radiation_type MoK\a
_diffrn_radiation_wavelength 0.71073
_diffrn_reflns_av_R_equivalents 0.0404
_diffrn_reflns_av_sigmaI/netI 0.0803
_diffrn_reflns_limit_h_max 19
_diffrn_reflns_limit_h_min -23
_diffrn_reflns_limit_k_max 19
_diffrn_reflns_limit_k_min 0
_diffrn_reflns_limit_l_max 23
_diffrn_reflns_limit_l_min 0
_diffrn_reflns_number 12929
_diffrn_reflns_theta_full 22.00
_diffrn_reflns_theta_max 22.00
_diffrn_reflns_theta_min 1.42
_diffrn_standards_decay_% <1
_diffrn_standards_number '50 standard frames at start and end'
_exptl_absorpt_coefficient_mu 0.287
_exptl_absorpt_correction_T_max 1.000000
_exptl_absorpt_correction_T_min 0.764236
_exptl_absorpt_correction_type multi-scan
_exptl_absorpt_process_details 'Blessing,R., Acta Cryst. (1995) A51 33-38.'
_exptl_crystal_colour green
_exptl_crystal_density_diffrn 1.116
_exptl_crystal_density_meas 0
_exptl_crystal_description block
_exptl_crystal_F_000 3272
_exptl_crystal_size_max 0.20
_exptl_crystal_size_mid 0.10
_exptl_crystal_size_min 0.10
_refine_diff_density_max 0.721
_refine_diff_density_min -0.451
_refine_diff_density_rms 0.075
_refine_ls_extinction_method none
_refine_ls_goodness_of_fit_ref 1.044
_refine_ls_hydrogen_treatment mixed
_refine_ls_matrix_type full
_refine_ls_number_parameters 493
_refine_ls_number_reflns 4907
_refine_ls_number_restraints 0
_refine_ls_restrained_S_all 1.044
_refine_ls_R_factor_all 0.0809
_refine_ls_R_factor_gt 0.0677
_refine_ls_shift/su_max 0.004
_refine_ls_shift/su_mean 0.000
_refine_ls_structure_factor_coef Fsqd
_refine_ls_weighting_details 'calc w=1/[\s^2^(Fo^2^)+(0.1301P)^2^+7.5078P] where P=(Fo^2^+2Fc^2^)/3'
_refine_ls_weighting_scheme calc
_refine_ls_wR_factor_gt 0.1765
_refine_ls_wR_factor_ref 0.1909
_reflns_number_gt 4003
_reflns_number_total 4907
_reflns_threshold_expression >2sigma(I)
_cod_data_source_file ja020485m_2.cif
_cod_data_source_block sg2030
_cod_database_code 4115192

loop_
_symmetry_equiv_pos_as_xyz
'x, y, z'
'-x, y, -z+1/2'
'x+1/2, y+1/2, z'
'-x+1/2, y+1/2, -z+1/2'
'-x, -y, -z'
'x, -y, z-1/2'
'-x+1/2, -y+1/2, -z'
'x+1/2, -y+1/2, z-1/2'

loop_
_atom_site_label
_atom_site_type_symbol
_atom_site_fract_x
_atom_site_fract_y
_atom_site_fract_z
_atom_site_U_iso_or_equiv
_atom_site_adp_type
_atom_site_occupancy
_atom_site_symmetry_multiplicity
_atom_site_calc_flag
_atom_site_refinement_flags
Cr Cr 0.74209(3) 0.07034(3) 0.63514(2) 0.0307(3) Uani 1 1 d .
N1 N 0.73860(16) 0.01820(15) 0.54857(13) 0.0307(8) Uani 1 1 d .
N2 N 0.75740(15) 0.15060(15) 0.57992(12) 0.0271(8) Uani 1 1 d .
N3 N 0.74562(16) 0.16138(16) 0.69197(13) 0.0334(9) Uani 1 1 d .
C1 C 0.6550(2) -0.0646(2) 0.49654(19) 0.0370(12) Uani 1 1 d .
C2 C 0.6339(2) -0.1346(2) 0.4887(2) 0.0494(13) Uani 1 1 d .
H2A H 0.5925 -0.1437 0.4647 0.059 Uiso 1 1 calc R
C3 C 0.6724(3) -0.1902(2) 0.5154(2) 0.0510(14) Uani 1 1 d .
H3A H 0.6572 -0.2368 0.5098 0.061 Uiso 1 1 calc R
C4 C 0.7331(3) -0.1783(2) 0.5500(2) 0.0454(13) Uani 1 1 d .
H4A H 0.7590 -0.2172 0.5674 0.054 Uiso 1 1 calc R
C5 C 0.7575(2) -0.1093(2) 0.56013(18) 0.0344(11) Uani 1 1 d .
C6 C 0.7167(2) -0.05336(18) 0.53312(17) 0.0306(11) Uani 1 1 d .
C7 C 0.6115(2) -0.0031(3) 0.4690(2) 0.0519(12) Uani 1 1 d .
H7A H 0.6351 0.0344 0.4574 0.062 Uiso 1 1 calc R
C8 C 0.5893(4) 0.0287(4) 0.5200(3) 0.110(3) Uani 1 1 d .
H8A H 0.6241 0.0405 0.5590 0.165 Uiso 1 1 calc R
H8B H 0.5638 -0.0054 0.5310 0.165 Uiso 1 1 calc R
H8C H 0.5660 0.0714 0.5025 0.165 Uiso 1 1 calc R
C9 C 0.5580(3) -0.0209(4) 0.4067(3) 0.103(2) Uani 1 1 d .
H9A H 0.5731 -0.0398 0.3744 0.155 Uiso 1 1 calc R
H9B H 0.5345 0.0217 0.3897 0.155 Uiso 1 1 calc R
H9C H 0.5323 -0.0560 0.4163 0.155 Uiso 1 1 calc R
C10 C 0.8234(2) -0.0953(2) 0.59821(19) 0.0431(12) Uani 1 1 d .
H10A H 0.8258 -0.0497 0.6215 0.052 Uiso 1 1 calc R
C11 C 0.8603(2) -0.0867(3) 0.5544(2) 0.0566(13) Uani 1 1 d .
H11A H 0.8421 -0.0499 0.5222 0.085 Uiso 1 1 calc R
H11B H 0.8604 -0.1312 0.5322 0.085 Uiso 1 1 calc R
H11C H 0.9018 -0.0736 0.5808 0.085 Uiso 1 1 calc R
C12 C 0.8542(3) -0.1518(3) 0.6503(3) 0.0804(18) Uani 1 1 d .
H12A H 0.8314 -0.1574 0.6789 0.121 Uiso 1 1 calc R
H12B H 0.8955 -0.1370 0.6758 0.121 Uiso 1 1 calc R
H12C H 0.8552 -0.1966 0.6290 0.121 Uiso 1 1 calc R
C13 C 0.75001(19) 0.05966(18) 0.50634(17) 0.0282(10) Uani 1 1 d .
C14 C 0.7480(2) 0.0338(2) 0.44011(17) 0.0376(11) Uani 1 1 d .
H14A H 0.7388 -0.0166 0.4359 0.056 Uiso 1 1 calc R
H14B H 0.7872 0.0420 0.4363 0.056 Uiso 1 1 calc R
H14C H 0.7166 0.0594 0.4057 0.056 Uiso 1 1 calc R
C15 C 0.76288(18) 0.13244(18) 0.52291(16) 0.0274(9) Uani 1 1 d .
C16 C 0.77905(18) 0.18862(18) 0.48255(16) 0.0252(9) Uani 1 1 d .
H16A H 0.8028 0.1666 0.4584 0.030 Uiso 1 1 calc R
C17 C 0.81882(18) 0.24502(18) 0.53040(16) 0.0265(9) Uani 1 1 d .
H17A H 0.8274 0.2835 0.5043 0.032 Uiso 1 1 calc R
C18 C 0.77962(18) 0.27623(18) 0.56733(16) 0.0265(9) Uani 1 1 d .
H18A H 0.8036 0.3127 0.5987 0.032 Uiso 1 1 calc R
C19 C 0.76478(19) 0.21635(19) 0.60477(16) 0.0298(10) Uani 1 1 d .
C20 C 0.75635(19) 0.22128(19) 0.66675(16) 0.0317(10) Uani 1 1 d .
C21 C 0.7595(2) 0.2926(2) 0.69816(18) 0.0494(13) Uani 1 1 d .
H21A H 0.7501 0.2877 0.7374 0.074 Uiso 1 1 calc R
H21B H 0.7303 0.3243 0.6678 0.074 Uiso 1 1 calc R
H21C H 0.8003 0.3119 0.7095 0.074 Uiso 1 1 calc R
C22 C 0.7766(2) 0.14221(19) 0.81035(17) 0.0367(11) Uani 1 1 d .
C23 C 0.7600(2) 0.1386(2) 0.86518(18) 0.0444(13) Uani 1 1 d .
H23A H 0.7898 0.1271 0.9060 0.053 Uiso 1 1 calc R
C24 C 0.7016(3) 0.1513(2) 0.8611(2) 0.0482(13) Uani 1 1 d .
H24A H 0.6917 0.1480 0.8987 0.058 Uiso 1 1 calc R
C25 C 0.6573(2) 0.1688(2) 0.8017(2) 0.0472(12) Uani 1 1 d .
H25A H 0.6172 0.1769 0.7993 0.057 Uiso 1 1 calc R
C26 C 0.6709(2) 0.1749(2) 0.74549(18) 0.0408(12) Uani 1 1 d .
C27 C 0.7308(2) 0.16160(19) 0.75028(17) 0.0343(11) Uani 1 1 d .
C28 C 0.8412(2) 0.1278(2) 0.8165(2) 0.0519(13) Uani 1 1 d .
H28A H 0.8404 0.1144 0.7726 0.062 Uiso 1 1 calc R
C29 C 0.8806(3) 0.1948(3) 0.8378(3) 0.0815(18) Uani 1 1 d .
H29A H 0.8618 0.2333 0.8079 0.122 Uiso 1 1 calc R
H29B H 0.9209 0.1855 0.8373 0.122 Uiso 1 1 calc R
H29C H 0.8839 0.2080 0.8817 0.122 Uiso 1 1 calc R
C30 C 0.8718(3) 0.0667(3) 0.8637(3) 0.0749(17) Uani 1 1 d .
H30A H 0.8478 0.0238 0.8495 0.112 Uiso 1 1 calc R
H30B H 0.8742 0.0789 0.9075 0.112 Uiso 1 1 calc R
H30C H 0.9125 0.0589 0.8638 0.112 Uiso 1 1 calc R
C31 C 0.6207(2) 0.1946(3) 0.6805(2) 0.0557(13) Uani 1 1 d .
H31A H 0.6405 0.2012 0.6482 0.067 Uiso 1 1 calc R
C32 C 0.5909(4) 0.2649(5) 0.6853(3) 0.144(4) Uani 1 1 d .
H32A H 0.5592 0.2758 0.6435 0.215 Uiso 1 1 calc R
H32B H 0.6214 0.3022 0.6969 0.215 Uiso 1 1 calc R
H32C H 0.5731 0.2615 0.7187 0.215 Uiso 1 1 calc R
C33 C 0.5752(4) 0.1364(4) 0.6555(3) 0.116(3) Uani 1 1 d .
H33A H 0.5963 0.0922 0.6556 0.175 Uiso 1 1 calc R
H33B H 0.5482 0.1473 0.6112 0.175 Uiso 1 1 calc R
H33C H 0.5516 0.1318 0.6834 0.175 Uiso 1 1 calc R
C34 C 0.8794(2) 0.2167(2) 0.57780(18) 0.0395(11) Uani 1 1 d .
H34A H 0.9002 0.2546 0.6084 0.047 Uiso 1 1 calc R
H34B H 0.8714 0.1779 0.6033 0.047 Uiso 1 1 calc R
C35 C 0.9218(3) 0.1185(4) 0.5310(3) 0.092(2) Uani 1 1 d .
H35A H 0.8973 0.0872 0.5440 0.110 Uiso 1 1 calc R
C36 C 0.9577(5) 0.0916(7) 0.4983(5) 0.158(5) Uani 1 1 d .
H36A H 0.9573 0.0433 0.4873 0.190 Uiso 1 1 calc R
C37 C 0.9931(6) 0.1398(10) 0.4833(6) 0.182(9) Uani 1 1 d .
H37A H 1.0188 0.1220 0.4627 0.219 Uiso 1 1 calc R
C38 C 0.9961(6) 0.2104(8) 0.4945(5) 0.165(6) Uani 1 1 d .
H38A H 1.0212 0.2407 0.4814 0.198 Uiso 1 1 calc R
C39 C 0.9579(3) 0.2356(4) 0.5278(3) 0.094(2) Uani 1 1 d .
H39A H 0.9582 0.2841 0.5380 0.113 Uiso 1 1 calc R
C40 C 0.9212(2) 0.1902(3) 0.5450(2) 0.0523(13) Uani 1 1 d .
C41 C 0.7443(2) -0.0162(2) 0.70002(19) 0.0434(12) Uani 1 1 d .
H41A H 0.7631 -0.0569 0.6868 0.052 Uiso 1 1 calc R
H41B H 0.7717 -0.0025 0.7440 0.052 Uiso 1 1 calc R
C42 C 0.6669(3) -0.0168(2) 0.7543(2) 0.0667(17) Uani 1 1 d .
H42A H 0.6913 0.0160 0.7850 0.080 Uiso 1 1 calc R
C43 C 0.6144(4) -0.0388(3) 0.7594(4) 0.097(2) Uani 1 1 d .
H43A H 0.6027 -0.0204 0.7929 0.116 Uiso 1 1 calc R
C44 C 0.5784(3) -0.0869(4) 0.7173(4) 0.098(2) Uani 1 1 d .
H44A H 0.5421 -0.1024 0.7216 0.117 Uiso 1 1 calc R
C45 C 0.5959(3) -0.1132(3) 0.6669(3) 0.0748(17) Uani 1 1 d .
H45A H 0.5711 -0.1462 0.6368 0.090 Uiso 1 1 calc R
C46 C 0.6495(3) -0.0907(2) 0.6619(2) 0.0534(13) Uani 1 1 d .
H46A H 0.6613 -0.1093 0.6286 0.064 Uiso 1 1 calc R
C47 C 0.6864(2) -0.0411(2) 0.70507(18) 0.0390(11) Uani 1 1 d .
C48 C 1.0000 -0.0121(14) 0.7500 0.293(18) Uani 1 2 d S
H48A H 1.0000 -0.0619 0.7500 0.351 Uiso 1 2 calc SR
C49 C 0.9503(8) 0.0287(8) 0.7314(6) 0.199(6) Uani 1 1 d .
H49A H 0.9124 0.0054 0.7167 0.239 Uiso 1 1 calc R
C50 C 0.9494(6) 0.1030(8) 0.7318(5) 0.157(4) Uani 1 1 d .
H50A H 0.9113 0.1256 0.7186 0.188 Uiso 1 1 calc R
C51 C 1.0000 0.1448(10) 0.7500 0.125(4) Uani 1 2 d S
C52 C 1.0000 0.2254(8) 0.7500 0.135(4) Uani 1 2 d S
H52A H 1.0416 0.2426 0.7641 0.202 Uiso 0.50 1 calc PR
H52B H 0.9811 0.2426 0.7797 0.202 Uiso 0.50 1 calc PR
H52C H 0.9773 0.2426 0.7062 0.202 Uiso 0.50 1 calc PR

loop_
_atom_site_aniso_label
_atom_site_aniso_U_11
_atom_site_aniso_U_22
_atom_site_aniso_U_33
_atom_site_aniso_U_23
_atom_site_aniso_U_13
_atom_site_aniso_U_12
Cr 0.0460(6) 0.0257(4) 0.0228(4) 0.0018(2) 0.0155(4) -0.0032(3)
N1 0.042(3) 0.0258(18) 0.0259(15) 0.0026(12) 0.0135(16) 0.0032(15)
N2 0.033(2) 0.0277(18) 0.0195(15) 0.0010(12) 0.0081(15) -0.0006(14)
N3 0.051(3) 0.0320(18) 0.0180(14) -0.0003(12) 0.0135(16) -0.0039(16)
C1 0.045(4) 0.040(3) 0.029(2) -0.0015(16) 0.017(2) -0.007(2)
C2 0.061(4) 0.054(3) 0.039(2) -0.012(2) 0.026(3) -0.026(3)
C3 0.079(5) 0.034(3) 0.052(3) -0.011(2) 0.039(3) -0.017(3)
C4 0.071(5) 0.028(2) 0.046(2) 0.0014(18) 0.032(3) 0.004(2)
C5 0.047(4) 0.030(2) 0.0308(19) 0.0018(16) 0.019(2) 0.002(2)
C6 0.047(4) 0.024(2) 0.0253(19) -0.0032(15) 0.019(2) -0.006(2)
C7 0.033(4) 0.067(3) 0.050(3) 0.008(2) 0.009(3) -0.002(3)
C8 0.115(7) 0.122(6) 0.096(5) 0.016(4) 0.041(5) 0.068(5)
C9 0.064(6) 0.131(6) 0.081(4) 0.010(4) -0.013(4) -0.001(4)
C10 0.056(4) 0.036(2) 0.039(2) 0.0035(17) 0.019(3) 0.009(2)
C11 0.046(4) 0.066(3) 0.060(3) -0.004(2) 0.022(3) 0.007(3)
C12 0.082(5) 0.070(4) 0.081(4) 0.033(3) 0.020(4) 0.019(3)
C13 0.030(3) 0.028(2) 0.0268(19) 0.0019(15) 0.0108(19) 0.0013(17)
C14 0.054(3) 0.030(2) 0.035(2) -0.0035(16) 0.024(2) -0.001(2)
C15 0.028(3) 0.031(2) 0.0240(18) 0.0027(14) 0.0099(19) 0.0020(18)
C16 0.022(3) 0.028(2) 0.0256(18) -0.0006(14) 0.0095(18) -0.0005(17)
C17 0.022(3) 0.031(2) 0.0227(17) 0.0030(14) 0.0034(18) -0.0030(17)
C18 0.028(3) 0.029(2) 0.0209(17) -0.0036(14) 0.0071(19) -0.0051(17)
C19 0.039(3) 0.028(2) 0.0222(18) 0.0016(15) 0.010(2) 0.0011(18)
C20 0.040(3) 0.031(2) 0.0215(18) -0.0001(15) 0.007(2) -0.0031(19)
C21 0.090(4) 0.034(2) 0.031(2) -0.0049(16) 0.029(2) -0.012(2)
C22 0.053(4) 0.031(2) 0.027(2) 0.0006(15) 0.016(2) -0.005(2)
C23 0.073(4) 0.034(2) 0.024(2) 0.0014(15) 0.016(2) -0.004(2)
C24 0.084(5) 0.036(2) 0.036(2) -0.0031(17) 0.035(3) -0.009(2)
C25 0.059(4) 0.042(2) 0.050(3) -0.0080(19) 0.031(3) -0.003(2)
C26 0.055(4) 0.036(2) 0.033(2) -0.0027(16) 0.018(2) -0.002(2)
C27 0.057(4) 0.025(2) 0.025(2) -0.0040(15) 0.018(2) -0.008(2)
C28 0.057(4) 0.059(3) 0.035(2) 0.0047(19) 0.012(2) -0.004(3)
C29 0.068(5) 0.091(4) 0.076(4) -0.002(3) 0.016(3) -0.026(4)
C30 0.063(5) 0.089(4) 0.059(3) 0.016(3) 0.007(3) 0.013(3)
C31 0.053(4) 0.070(3) 0.041(2) -0.006(2) 0.013(3) 0.006(3)
C32 0.161(9) 0.147(7) 0.072(4) -0.011(4) -0.017(5) 0.090(7)
C33 0.088(7) 0.125(6) 0.090(4) 0.002(4) -0.022(4) -0.034(5)
C34 0.030(3) 0.050(3) 0.034(2) 0.0010(17) 0.006(2) -0.005(2)
C35 0.055(5) 0.111(5) 0.093(4) -0.021(4) 0.007(4) 0.039(4)
C36 0.111(10) 0.210(12) 0.119(7) -0.058(8) 0.001(7) 0.091(9)
C37 0.056(9) 0.41(3) 0.086(6) 0.050(12) 0.027(6) 0.094(14)
C38 0.063(7) 0.323(18) 0.098(7) 0.095(11) 0.016(6) 0.033(11)
C39 0.035(4) 0.174(7) 0.074(4) 0.048(4) 0.022(4) 0.011(4)
C40 0.027(4) 0.083(4) 0.037(2) 0.007(2) 0.001(2) 0.016(3)
C41 0.063(4) 0.037(2) 0.031(2) 0.0037(16) 0.018(2) -0.004(2)
C42 0.110(5) 0.045(3) 0.073(3) -0.005(2) 0.067(4) -0.010(3)
C43 0.141(8) 0.064(4) 0.131(6) 0.003(4) 0.105(6) 0.007(4)
C44 0.078(6) 0.099(5) 0.144(6) 0.054(5) 0.073(6) 0.021(4)
C45 0.058(5) 0.071(4) 0.082(4) 0.027(3) 0.010(3) -0.008(3)
C46 0.071(4) 0.050(3) 0.041(2) 0.008(2) 0.023(3) -0.006(3)
C47 0.059(4) 0.028(2) 0.035(2) 0.0076(17) 0.023(2) 0.005(2)
C48 0.15(3) 0.13(2) 0.52(5) 0.000 0.04(3) 0.000
C49 0.24(2) 0.136(12) 0.182(11) -0.021(8) 0.025(10) -0.025(11)
C50 0.151(13) 0.196(13) 0.126(7) 0.005(7) 0.054(8) -0.001(10)
C51 0.073(12) 0.184(17) 0.117(9) 0.000 0.036(9) 0.000
C52 0.126(12) 0.166(13) 0.086(7) 0.000 0.008(7) 0.000

loop_
_atom_type_symbol
_atom_type_description
_atom_type_scat_dispersion_real
_atom_type_scat_dispersion_imag
_atom_type_scat_source
C C 0.0033 0.0016 'International Tables Vol C Tables 4.2.6.8 and 6.1.1.4'
H H 0.0000 0.0000 'International Tables Vol C Tables 4.2.6.8 and 6.1.1.4'
N N 0.0061 0.0033 'International Tables Vol C Tables 4.2.6.8 and 6.1.1.4'
Cr Cr 0.3209 0.6236 'International Tables Vol C Tables 4.2.6.8 and 6.1.1.4'

loop_
_geom_angle_atom_site_label_1
_geom_angle_atom_site_label_2
_geom_angle_atom_site_label_3
_geom_angle
_geom_angle_site_symmetry_1
_geom_angle_site_symmetry_3
N2 Cr N3 76.80(11) . .
N2 Cr N1 76.65(10) . .
N3 Cr N1 153.09(11) . .
N2 Cr C41 169.23(16) . .
N3 Cr C41 103.84(13) . .
N1 Cr C41 103.06(13) . .
C13 N1 C6 122.6(3) . .
C13 N1 Cr 114.0(2) . .
C6 N1 Cr 122.7(2) . .
C19 N2 C15 124.8(3) . .
C19 N2 Cr 117.8(2) . .
C15 N2 Cr 117.3(2) . .
C20 N3 C27 120.9(3) . .
C20 N3 Cr 114.8(2) . .
C27 N3 Cr 123.9(2) . .
C6 C1 C2 117.5(4) . .
C6 C1 C7 121.6(4) . .
C2 C1 C7 120.9(5) . .
C3 C2 C1 121.3(5) . .
C2 C3 C4 120.4(4) . .
C3 C4 C5 121.5(4) . .
C6 C5 C4 116.8(5) . .
C6 C5 C10 121.0(4) . .
C4 C5 C10 122.2(4) . .
C1 C6 C5 122.5(4) . .
C1 C6 N1 119.0(4) . .
C5 C6 N1 118.2(4) . .
C1 C7 C9 114.0(5) . .
C1 C7 C8 111.8(4) . .
C9 C7 C8 110.8(5) . .
C5 C10 C11 112.5(3) . .
C5 C10 C12 114.0(4) . .
C11 C10 C12 108.6(4) . .
N1 C13 C15 118.2(3) . .
N1 C13 C14 122.8(3) . .
C15 C13 C14 119.0(3) . .
N2 C15 C13 113.5(3) . .
N2 C15 C16 119.7(3) . .
C13 C15 C16 126.8(3) . .
C15 C16 C17 107.6(3) . .
C15 C16 C18 111.0(3) . 7_656
C17 C16 C18 110.2(3) . 7_656
C34 C17 C16 114.1(3) . .
C34 C17 C18 111.4(3) . .
C16 C17 C18 106.7(3) . .
C19 C18 C17 107.6(3) . .
C19 C18 C16 112.1(3) . 7_656
C17 C18 C16 109.8(3) . 7_656
N2 C19 C20 113.6(3) . .
N2 C19 C18 119.4(3) . .
C20 C19 C18 127.0(3) . .
N3 C20 C19 116.8(3) . .
N3 C20 C21 123.9(3) . .
C19 C20 C21 119.2(3) . .
C23 C22 C27 117.3(4) . .
C23 C22 C28 120.5(4) . .
C27 C22 C28 122.2(3) . .
C24 C23 C22 121.8(4) . .
C23 C24 C25 120.0(4) . .
C24 C25 C26 121.3(5) . .
C25 C26 C27 118.2(4) . .
C25 C26 C31 119.9(4) . .
C27 C26 C31 122.0(3) . .
C26 C27 C22 121.5(3) . .
C26 C27 N3 119.9(3) . .
C22 C27 N3 118.4(4) . .
C22 C28 C29 111.0(4) . .
C22 C28 C30 113.8(4) . .
C29 C28 C30 109.2(5) . .
C33 C31 C32 112.3(6) . .
C33 C31 C26 111.8(4) . .
C32 C31 C26 111.5(4) . .
C40 C34 C17 113.8(3) . .
C40 C35 C36 121.8(9) . .
C37 C36 C35 115.2(11) . .
C38 C37 C36 127.8(13) . .
C37 C38 C39 114.8(13) . .
C40 C39 C38 120.9(9) . .
C39 C40 C35 119.4(6) . .
C39 C40 C34 121.0(5) . .
C35 C40 C34 119.5(5) . .
C47 C41 Cr 119.2(3) . .
C43 C42 C47 122.4(5) . .
C42 C43 C44 121.1(5) . .
C43 C44 C45 119.0(6) . .
C46 C45 C44 119.8(6) . .
C45 C46 C47 121.2(5) . .
C46 C47 C42 116.5(4) . .
C46 C47 C41 121.7(4) . .
C42 C47 C41 121.7(4) . .
C49 C48 C49 110(2) 2_756 .
C48 C49 C50 125.9(19) . .
C51 C50 C49 124.6(14) . .
C50 C51 C50 109.2(18) . 2_756
C50 C51 C52 125.4(9) . .
C50 C51 C52 125.4(9) 2_756 .

loop_
_geom_bond_atom_site_label_1
_geom_bond_atom_site_label_2
_geom_bond_distance
_geom_bond_site_symmetry_2
Cr N2 2.051(3) .
Cr N3 2.105(3) .
Cr N1 2.114(3) .
Cr C41 2.153(4) .
N1 C13 1.313(4) .
N1 C6 1.439(5) .
N2 C19 1.339(5) .
N2 C15 1.348(4) .
N3 C20 1.322(5) .
N3 C27 1.445(4) .
C1 C6 1.397(6) .
C1 C2 1.398(6) .
C1 C7 1.518(6) .
C2 C3 1.370(7) .
C3 C4 1.370(7) .
C4 C5 1.407(6) .
C5 C6 1.403(6) .
C5 C10 1.493(6) .
C7 C9 1.520(8) .
C7 C8 1.520(7) .
C10 C11 1.524(6) .
C10 C12 1.536(6) .
C13 C15 1.423(5) .
C13 C14 1.517(5) .
C15 C16 1.516(5) .
C16 C17 1.547(5) .
C16 C18 1.563(5) 7_656
C17 C34 1.523(6) .
C17 C18 1.550(5) .
C18 C19 1.510(5) .
C18 C16 1.563(5) 7_656
C19 C20 1.448(5) .
C20 C21 1.500(5) .
C22 C23 1.396(5) .
C22 C27 1.413(6) .
C22 C28 1.504(7) .
C23 C24 1.365(7) .
C24 C25 1.380(7) .
C25 C26 1.388(5) .
C26 C27 1.399(6) .
C26 C31 1.529(7) .
C28 C29 1.535(7) .
C28 C30 1.541(7) .
C31 C33 1.490(8) .
C31 C32 1.520(8) .
C34 C40 1.502(6) .
C35 C40 1.387(8) .
C35 C36 1.390(11) .
C36 C37 1.354(18) .
C37 C38 1.350(19) .
C38 C39 1.431(14) .
C39 C40 1.365(8) .
C41 C47 1.484(6) .
C42 C43 1.348(9) .
C42 C47 1.397(6) .
C43 C44 1.350(10) .
C44 C45 1.404(9) .
C45 C46 1.374(8) .
C46 C47 1.389(6) .
C48 C49 1.334(16) 2_756
C48 C49 1.334(16) .
C49 C50 1.400(18) .
C50 C51 1.361(14) .
C51 C50 1.361(14) 2_756
C51 C52 1.52(2) .
